data_7115225
loop_
_publ_author_name
'Ruppert, Romain'
'Jeandon, Christophe'
'Sgambati, Anna'
'Callot, Henry J.'

_publ_section_title
;
 Reduction of N-arylporphyrins to N-arylphlorins: opposite stereochemical
 courses as a function of the reducing agent
;
_journal_issue 20
_journal_name_full 'Chemical Communications'
_journal_page_first 2123
_journal_paper_doi 10.1039/a905676i
_journal_year 1999
_chemical_formula_moiety 'C50 H36 N4'
_chemical_formula_sum 'C50 H36 N4'
_chemical_formula_weight 692.87
_chemical_name_systematic ' ?'
_space_group_IT_number 14
_symmetry_cell_setting monoclinic
_symmetry_space_group_name_Hall '-P 2yn'
_symmetry_space_group_name_H-M 'P 1 21/n 1'
_cell_angle_alpha 90
_cell_angle_beta 112.669(4)
_cell_angle_gamma 90
_cell_formula_units_Z 4
_cell_length_a 17.662(2)
_cell_length_b 11.6074(7)
_cell_length_c 20.335(2)
_cell_measurement_temperature 294
_cell_volume 3846.8(6)
_computing_publication_material CIFGEN_IN_OpenMoleN_(_1997)
_computing_structure_refinement LSFM_OpenMoleN_(_1997)
_computing_structure_solution Direct_methods_(SIR,_Burla_et_al.,_1989)
_diffrn_ambient_temperature 294
_diffrn_measurement_details
;
  29669 reflections were collected using program Collect
 ("Collect" Data collection software, Nonius B.V., 1998)
 The conditions were as follow : crystal to detector distance =  30. mm.
 Scan angle =  2.0 deg 1 scans of  200 sec per frame.
 Data collection was divided into  2 sets
 with the following starting angles and number of frames :

 Set 1 Theta =    5.90 Omega =  180.00 Kappa =    0.00   96 frames
 Set 2 Theta =   -5.49 Kappa =    0.00 Phi   =   55.39   29 frames
 Friedel pairs were not averaged. Internal R = 0.11
;
_diffrn_measurement_device_type KappaCCD
_diffrn_measurement_method '\p scans'
_diffrn_radiation_monochromator graphite
_diffrn_radiation_type Mo-K\a
_diffrn_radiation_wavelength 0.71073
_diffrn_reflns_av_R_equivalents 0
_diffrn_reflns_av_sigmaI/netI 0.333
_diffrn_reflns_limit_h_max 23
_diffrn_reflns_limit_h_min 0
_diffrn_reflns_limit_k_max 15
_diffrn_reflns_limit_k_min -15
_diffrn_reflns_limit_l_max 24
_diffrn_reflns_limit_l_min -26
_diffrn_reflns_number 29669
_diffrn_reflns_theta_max 27.57
_diffrn_reflns_theta_min 2.5
_diffrn_source xray_tube
_diffrn_standards_decay_% 0
_exptl_absorpt_coefficient_mu 0.070
_exptl_absorpt_correction_type none
_exptl_crystal_colour green
_exptl_crystal_density_diffrn 1.20
_exptl_crystal_density_method none
_exptl_crystal_description prism
_exptl_crystal_F_000 1456
_exptl_crystal_size_max 0.20
_exptl_crystal_size_mid 0.15
_exptl_crystal_size_min 0.08
_refine_diff_density_max 1.619
_refine_diff_density_min -0.416
_refine_ls_extinction_method none
_refine_ls_goodness_of_fit_all *****
_refine_ls_goodness_of_fit_ref 1.524
_refine_ls_hydrogen_treatment noref
_refine_ls_matrix_type full
_refine_ls_number_constraints 0
_refine_ls_number_parameters 487
_refine_ls_number_reflns 4462
_refine_ls_number_restraints 0
_refine_ls_R_factor_all 0.296
_refine_ls_R_factor_gt 0.072
_refine_ls_shift/esd_mean 0.000
_refine_ls_shift/su_max 0.002
_refine_ls_structure_factor_coef F
_refine_ls_weighting_details 'w = 4Fo^2^/(\s^2^(Fo^2^) + 0.0064 Fo^4^)'
_refine_ls_weighting_scheme calc
_refine_ls_wR_factor_all 0.988
_refine_ls_wR_factor_ref 0.093
_reflns_number_gt 4462
_reflns_number_total 15447
_reflns_threshold_expression >3.0\s(I)
_cod_data_source_file 905676i.txt
_cod_data_source_block st408
_cod_depositor_comments
;
The following automatic conversions were performed:

'_refine_ls_weighting_scheme' value '4Fo^2^/(\s^2^(Fo^2^) + 0.0064
Fo^4^)' was changed to 'calc'. New tag '_refine_ls_weighting_details'
was created. The value of the new tag was set to 'w =
4Fo^2^/(\s^2^(Fo^2^) + 0.0064 Fo^4^)'.

Automatic conversion script
Id: cif_fix_values 3143 2015-03-26 13:38:13Z robertas 
;
_cod_original_cell_volume 3846(1)
_cod_database_code 7115225

loop_
_symmetry_equiv_pos_as_xyz
x,y,z
1/2-x,1/2+y,1/2-z
-x,-y,-z
1/2+x,1/2-y,1/2+z

loop_
_atom_site_label
_atom_site_fract_x
_atom_site_fract_y
_atom_site_fract_z
_atom_site_U_iso_or_equiv
_atom_site_adp_type
_atom_site_calc_flag
_atom_site_calc_attached_atom
_atom_site_type_symbol
C1 0.6909(2) -0.0518(3) 0.2980(2) 0.054(2) Uani ? ? C
C2 0.6293(3) -0.0197(4) 0.2362(2) 0.074(3) Uani ? ? C
C3 0.5576(3) -0.0851(4) 0.2265(2) 0.069(3) Uani ? ? C
C4 0.5768(2) -0.1570(3) 0.2841(2) 0.057(2) Uani ? ? C
C5 0.5245(2) -0.2423(3) 0.2988(2) 0.057(2) Uani ? ? C
C6 0.5246(2) -0.2540(3) 0.3662(2) 0.056(2) Uani ? ? C
C7 0.4970(2) -0.3485(3) 0.3977(2) 0.063(2) Uani ? ? C
C8 0.5152(2) -0.3254(3) 0.4662(2) 0.066(2) Uani ? ? C
C9 0.5544(2) -0.2138(3) 0.4847(2) 0.053(2) Uani ? ? C
C10 0.5792(2) -0.1557(3) 0.5490(2) 0.049(2) Uani ? ? C
C11 0.6177(2) -0.0442(3) 0.5615(2) 0.045(2) Uani ? ? C
C12 0.6254(2) 0.0271(3) 0.6223(2) 0.055(2) Uani ? ? C
C13 0.6621(2) 0.1254(3) 0.6160(2) 0.055(2) Uani ? ? C
C14 0.6786(2) 0.1156(3) 0.5524(2) 0.045(2) Uani ? ? C
C15 0.7220(2) 0.1968(3) 0.5303(2) 0.050(2) Uani ? ? C
C16 0.7481(2) 0.1844(3) 0.4725(2) 0.049(2) Uani ? ? C
C17 0.7927(3) 0.2590(3) 0.4476(2) 0.066(2) Uani ? ? C
C18 0.8063(2) 0.2063(3) 0.3915(2) 0.075(2) Uani ? ? C
C19 0.7716(2) 0.0971(3) 0.3827(2) 0.057(2) Uani ? ? C
C20 0.7720(2) 0.0048(3) 0.3309(2) 0.062(2) Uani ? ? C
N21 0.6590(2) -0.1370(2) 0.3300(2) 0.050(2) Uani ? ? N
N22 0.5604(2) -0.1746(2) 0.4228(2) 0.055(2) Uani ? ? N
N23 0.6497(2) 0.0106(2) 0.5185(2) 0.046(2) Uani ? ? N
N24 0.7357(2) 0.0846(2) 0.4314(2) 0.052(2) Uani ? ? N
C25 0.4697(2) -0.3128(3) 0.2393(2) 0.052(2) Uani ? ? C
C26 0.4985(3) -0.3600(4) 0.1901(2) 0.068(3) Uani ? ? C
C27 0.4485(3) -0.4278(4) 0.1342(2) 0.073(3) Uani ? ? C
C28 0.3688(3) -0.4496(4) 0.1255(2) 0.070(3) Uani ? ? C
C29 0.3379(3) -0.4032(4) 0.1722(3) 0.071(3) Uani ? ? C
C30 0.3892(3) -0.3355(3) 0.2303(2) 0.065(3) Uani ? ? C
C31 0.5624(2) -0.2138(3) 0.6070(2) 0.052(2) Uani ? ? C
C32 0.4863(3) -0.2191(5) 0.6086(2) 0.083(3) Uani ? ? C
C33 0.4700(3) -0.2854(5) 0.6592(3) 0.092(3) Uani ? ? C
C34 0.5333(3) -0.3459(4) 0.7089(2) 0.083(3) Uani ? ? C
C35 0.6098(3) -0.3384(4) 0.7092(3) 0.087(3) Uani ? ? C
C36 0.6244(3) -0.2730(4) 0.6599(2) 0.071(3) Uani ? ? C
C37 0.7483(2) 0.3057(3) 0.5727(2) 0.055(2) Uani ? ? C
C38 0.7005(3) 0.4035(4) 0.5546(3) 0.079(3) Uani ? ? C
C39 0.7252(3) 0.5023(4) 0.5945(3) 0.105(4) Uani ? ? C
C40 0.7987(3) 0.5059(4) 0.6535(3) 0.108(4) Uani ? ? C
C41 0.8459(4) 0.4119(4) 0.6693(3) 0.098(4) Uani ? ? C
C42 0.8220(3) 0.3139(4) 0.6292(3) 0.078(3) Uani ? ? C
C43 0.8464(2) -0.0769(3) 0.3581(2) 0.065(2) Uani ? ? C
C44 0.8990(3) -0.0840(4) 0.4296(3) 0.079(3) Uani ? ? C
C45 0.9659(3) -0.1599(4) 0.4529(3) 0.097(4) Uani ? ? C
C46 0.9813(3) -0.2283(4) 0.4045(3) 0.122(3) Uani ? ? C
C47 0.9314(3) -0.2223(4) 0.3336(3) 0.117(3) Uani ? ? C
C48 0.8631(3) -0.1467(4) 0.3094(3) 0.096(3) Uani ? ? C
C49 0.7079(2) -0.2264(3) 0.3769(2) 0.052(2) Uani ? ? C
C50 0.7180(3) -0.3275(3) 0.3476(2) 0.078(3) Uani ? ? C
C51 0.7636(3) -0.4150(4) 0.3914(3) 0.100(3) Uani ? ? C
C52 0.7994(3) -0.4013(4) 0.4635(3) 0.094(3) Uani ? ? C
C53 0.7894(3) -0.2987(3) 0.4941(3) 0.074(3) Uani ? ? C
C54 0.7431(3) -0.2120(3) 0.4491(2) 0.062(2) Uani ? ? C
H1 0.6335 0.0376 0.2044 0.0983 Uiso calc C2 H
H2 0.5062 -0.0798 0.1875 0.0972 Uiso calc C3 H
H3 0.4704 -0.4161 0.3734 0.0796 Uiso calc C7 H
H4 0.5040 -0.3751 0.4985 0.0823 Uiso calc C8 H
H5 0.6078 0.0078 0.6596 0.0702 Uiso calc C12 H
H6 0.6748 0.1893 0.6476 0.0721 Uiso calc C13 H
H7 0.8110 0.3338 0.4658 0.0858 Uiso calc C17 H
H8 0.8343 0.2390 0.3643 0.0919 Uiso calc C18 H
H9 0.7805 0.0429 0.2930 0.0770 Uiso calc C20 H
H10 0.5534 -0.3454 0.1952 0.0899 Uiso calc C26 H
H11 0.4695 -0.4595 0.1016 0.0979 Uiso calc C27 H
H12 0.3350 -0.4967 0.0873 0.1004 Uiso calc C28 H
H13 0.2824 -0.4165 0.1656 0.0988 Uiso calc C29 H
H14 0.3682 -0.3053 0.2634 0.0852 Uiso calc C30 H
H15 0.4429 -0.1766 0.5745 0.1177 Uiso calc C32 H
H16 0.4162 -0.2886 0.6592 0.1410 Uiso calc C33 H
H17 0.5232 -0.3928 0.7430 0.1110 Uiso calc C34 H
H18 0.6536 -0.3792 0.7441 0.1104 Uiso calc C35 H
H19 0.6789 -0.2676 0.6618 0.0913 Uiso calc C36 H
H20 0.6501 0.4027 0.5142 0.1120 Uiso calc C38 H
H21 0.6915 0.5690 0.5815 0.1503 Uiso calc C39 H
H22 0.8150 0.5734 0.6820 0.1415 Uiso calc C40 H
H23 0.8970 0.4131 0.7090 0.1437 Uiso calc C41 H
H24 0.8577 0.2493 0.6410 0.1151 Uiso calc C42 H
H25 0.8892 -0.0362 0.4635 0.0996 Uiso calc C44 H
H26 1.0005 -0.1639 0.5020 0.1273 Uiso calc C45 H
H27 1.0264 -0.2800 0.4201 0.1477 Uiso calc C46 H
H28 0.9428 -0.2693 0.3002 0.1407 Uiso calc C47 H
H29 0.8288 -0.1435 0.2602 0.1159 Uiso calc C48 H
H30 0.6940 -0.3382 0.2974 0.1006 Uiso calc C50 H
H31 0.7700 -0.4859 0.3708 0.1351 Uiso calc C51 H
H32 0.8310 -0.4618 0.4927 0.1304 Uiso calc C52 H
H33 0.8134 -0.2878 0.5443 0.1055 Uiso calc C53 H
H34 0.7357 -0.1410 0.4692 0.0828 Uiso calc C54 H

loop_
_atom_site_aniso_label
_atom_site_aniso_U_11
_atom_site_aniso_U_22
_atom_site_aniso_U_33
_atom_site_aniso_U_12
_atom_site_aniso_U_13
_atom_site_aniso_U_23
_atom_site_aniso_type_symbol
C1 0.058(2) 0.057(2) 0.048(2) -0.013(2) 0.024(2) 0.000(2) C
C2 0.084(3) 0.072(3) 0.068(3) -0.014(2) 0.026(2) 0.019(2) C
C3 0.070(3) 0.085(3) 0.056(3) -0.007(3) 0.008(2) 0.012(3) C
C4 0.066(2) 0.057(2) 0.048(2) -0.010(2) 0.024(2) -0.002(2) C
C5 0.065(2) 0.058(2) 0.049(2) -0.011(2) 0.026(2) -0.009(2) C
C6 0.052(2) 0.053(2) 0.065(2) -0.010(2) 0.029(2) -0.008(2) C
C7 0.069(2) 0.056(2) 0.063(3) -0.020(2) 0.031(2) -0.007(2) C
C8 0.074(2) 0.060(2) 0.064(2) -0.015(2) 0.036(2) 0.003(2) C
C9 0.051(2) 0.056(2) 0.052(2) -0.008(2) 0.025(2) 0.004(2) C
C10 0.052(2) 0.057(2) 0.041(2) -0.002(2) 0.019(2) 0.004(2) C
C11 0.043(2) 0.050(2) 0.041(2) 0.006(2) 0.014(2) 0.003(2) C
C12 0.056(2) 0.064(2) 0.047(2) 0.005(2) 0.025(2) -0.004(2) C
C13 0.066(2) 0.047(2) 0.056(2) -0.002(2) 0.025(2) -0.007(2) C
C14 0.049(2) 0.041(2) 0.047(2) 0.005(2) 0.020(2) 0.001(2) C
C15 0.055(2) 0.043(2) 0.052(2) 0.007(2) 0.022(2) 0.001(2) C
C16 0.054(2) 0.039(2) 0.056(2) 0.000(2) 0.021(2) -0.001(2) C
C17 0.082(3) 0.041(2) 0.086(3) -0.011(2) 0.045(2) -0.008(2) C
C18 0.095(3) 0.048(2) 0.092(3) -0.016(2) 0.062(2) -0.003(2) C
C19 0.066(2) 0.042(2) 0.067(2) -0.007(2) 0.034(2) -0.001(2) C
C20 0.075(2) 0.055(2) 0.058(2) -0.014(2) 0.036(2) -0.005(2) C
N21 0.054(2) 0.053(2) 0.042(2) -0.010(1) 0.023(1) 0.001(2) N
N22 0.061(2) 0.060(2) 0.046(2) -0.012(2) 0.029(1) -0.008(2) N
N23 0.051(2) 0.043(2) 0.044(2) -0.002(1) 0.019(1) 0.001(1) N
N24 0.068(2) 0.044(2) 0.047(2) -0.003(1) 0.032(1) -0.003(1) N
C25 0.056(2) 0.059(2) 0.044(2) -0.012(2) 0.013(2) -0.009(2) C
C26 0.066(3) 0.085(3) 0.056(3) -0.020(2) 0.023(2) -0.018(2) C
C27 0.088(3) 0.087(3) 0.051(3) -0.010(3) 0.027(2) -0.007(2) C
C28 0.093(3) 0.068(3) 0.055(3) -0.010(2) 0.011(2) -0.000(2) C
C29 0.059(3) 0.076(3) 0.080(3) -0.014(2) 0.013(2) 0.007(3) C
C30 0.063(2) 0.068(3) 0.066(3) -0.009(2) 0.025(2) -0.005(2) C
C31 0.050(2) 0.059(2) 0.049(2) -0.004(2) 0.017(2) 0.003(2) C
C32 0.062(3) 0.147(4) 0.063(3) 0.005(3) 0.024(2) 0.044(3) C
C33 0.063(3) 0.194(5) 0.065(3) -0.018(3) 0.021(2) 0.040(3) C
C34 0.108(3) 0.087(3) 0.060(3) -0.032(2) 0.032(2) 0.011(2) C
C35 0.108(3) 0.078(3) 0.078(3) 0.011(3) 0.046(2) 0.023(3) C
C36 0.070(3) 0.070(3) 0.073(3) 0.004(2) 0.030(2) 0.014(2) C
C37 0.060(2) 0.042(2) 0.064(2) -0.003(2) 0.028(2) -0.009(2) C
C38 0.070(3) 0.056(2) 0.125(4) 0.003(2) 0.029(3) -0.018(3) C
C39 0.137(4) 0.048(3) 0.173(5) 0.007(3) 0.072(3) -0.030(3) C
C40 0.160(4) 0.074(3) 0.107(4) -0.029(3) 0.067(3) -0.033(3) C
C41 0.129(5) 0.079(3) 0.092(4) -0.012(3) 0.007(4) -0.030(3) C
C42 0.089(4) 0.064(3) 0.084(4) 0.001(3) 0.002(3) -0.020(3) C
C43 0.071(2) 0.058(2) 0.066(2) -0.016(2) 0.045(2) -0.009(2) C
C44 0.074(3) 0.078(3) 0.085(3) -0.001(2) 0.040(2) -0.008(3) C
C45 0.088(3) 0.112(4) 0.094(4) 0.012(3) 0.035(3) 0.010(3) C
C46 0.127(3) 0.087(3) 0.166(4) 0.009(3) 0.099(2) -0.010(3) C
C47 0.140(3) 0.077(3) 0.151(3) -0.011(3) 0.103(2) -0.032(3) C
C48 0.107(3) 0.080(3) 0.104(3) -0.022(2) 0.068(2) -0.026(3) C
C49 0.063(2) 0.043(2) 0.053(2) -0.006(2) 0.031(1) 0.004(2) C
C50 0.113(3) 0.064(3) 0.064(3) 0.013(2) 0.044(2) -0.004(2) C
C51 0.164(4) 0.064(3) 0.095(3) 0.023(3) 0.063(3) -0.005(3) C
C52 0.143(4) 0.064(3) 0.090(4) 0.020(3) 0.042(3) 0.018(3) C
C53 0.113(4) 0.055(2) 0.065(3) 0.005(3) 0.023(2) 0.005(2) C
C54 0.083(3) 0.046(2) 0.061(3) -0.003(2) 0.027(2) -0.002(2) C

loop_
_atom_type_symbol
_atom_type_scat_dispersion_real
_atom_type_scat_dispersion_imag
_atom_type_scat_source
C 0.002 0.002 International_Tables_Vol_IV_Table_2.3.1
H 0.000 0.000 International_Tables_Vol_IV_Table_2.3.1
N 0.004 0.003 International_Tables_Vol_IV_Table_2.3.1

loop_
_geom_angle_atom_site_label_1
_geom_angle_atom_site_label_2
_geom_angle_atom_site_label_3
_geom_angle
C2 C1 C20 125.9(5)
C2 C1 N21 107.4(4)
C20 C1 N21 126.1(5)
C1 C2 C3 109.5(5)
C2 C3 C4 106.9(5)
C3 C4 C5 128.2(5)
C3 C4 N21 108.6(4)
C5 C4 N21 123.1(4)
C4 C5 C6 120.8(4)
C4 C5 C25 118.5(4)
C6 C5 C25 120.7(4)
C5 C6 C7 130.1(5)
C5 C6 N22 124.9(4)
C7 C6 N22 104.7(4)
C6 C7 C8 108.9(4)
C7 C8 C9 110.5(4)
C8 C9 C10 128.8(4)
C8 C9 N22 104.8(4)
C10 C9 N22 126.4(4)
C9 C10 C11 124.2(4)
C9 C10 C31 116.3(4)
C11 C10 C31 119.6(4)
C10 C11 C12 123.1(4)
C10 C11 N23 126.1(4)
C12 C11 N23 110.8(4)
C11 C12 C13 107.0(4)
C12 C13 C14 107.0(4)
C13 C14 C15 124.4(4)
C13 C14 N23 110.6(4)
C15 C14 N23 124.9(4)
C14 C15 C16 126.2(4)
C14 C15 C37 118.1(4)
C16 C15 C37 115.6(4)
C15 C16 C17 130.2(4)
C15 C16 N24 123.5(4)
C17 C16 N24 106.2(4)
C16 C17 C18 109.0(4)
C17 C18 C19 107.4(4)
C18 C19 C20 128.2(4)
C18 C19 N24 107.9(4)
C20 C19 N24 123.9(4)
C1 C20 C19 111.6(4)
C1 C20 C43 115.6(4)
C19 C20 C43 114.9(5)
C1 N21 C4 107.5(4)
C1 N21 C49 124.1(4)
C4 N21 C49 121.3(4)
C6 N22 C9 111.0(4)
C11 N23 C14 104.6(3)
C16 N24 C19 109.5(3)
C5 C25 C26 120.0(5)
C5 C25 C30 122.0(5)
C26 C25 C30 118.0(5)
C25 C26 C27 121.1(5)
C26 C27 C28 120.6(5)
C27 C28 C29 119.9(5)
C28 C29 C30 119.9(5)
C25 C30 C29 120.5(5)
C10 C31 C32 122.8(5)
C10 C31 C36 120.1(5)
C32 C31 C36 116.9(5)
C31 C32 C33 121.9(6)
C32 C33 C34 118.8(6)
C33 C34 C35 119.9(5)
C34 C35 C36 120.4(6)
C31 C36 C35 122.0(5)
C15 C37 C38 121.2(5)
C15 C37 C42 121.7(4)
C38 C37 C42 117.0(5)
C37 C38 C39 120.5(6)
C38 C39 C40 120.9(6)
C39 C40 C41 118.2(7)
C40 C41 C42 121.0(7)
C37 C42 C41 122.3(6)
C20 C43 C44 122.9(5)
C20 C43 C48 119.2(6)
C44 C43 C48 117.9(6)
C43 C44 C45 121.6(6)
C44 C45 C46 119.8(7)
C45 C46 C47 120.0(7)
C46 C47 C48 120.8(7)
C43 C48 C47 119.9(7)
N21 C49 C50 118.5(5)
N21 C49 C54 121.8(4)
C50 C49 C54 119.7(5)
C49 C50 C51 119.5(5)
C50 C51 C52 121.3(5)
C51 C52 C53 119.8(6)
C52 C53 C54 118.0(5)
C49 C54 C53 121.7(5)

loop_
_geom_bond_atom_site_label_1
_geom_bond_atom_site_label_2
_geom_bond_distance
C1 C2 1.358(7)
C1 C20 1.481(7)
C1 N21 1.415(5)
C2 C3 1.424(7)
C3 C4 1.370(6)
C4 C5 1.462(6)
C4 N21 1.409(6)
C5 C6 1.378(6)
C5 C25 1.473(6)
C6 C7 1.446(6)
C6 N22 1.419(6)
C7 C8 1.331(6)
C8 C9 1.449(6)
C9 C10 1.384(6)
C9 N22 1.379(5)
C10 C11 1.439(6)
C10 C31 1.485(6)
C11 C12 1.450(6)
C11 N23 1.367(5)
C12 C13 1.343(6)
C13 C14 1.435(6)
C14 C15 1.395(6)
C14 N23 1.397(5)
C15 C16 1.425(6)
C15 C37 1.500(6)
C16 C17 1.392(6)
C16 N24 1.395(5)
C17 C18 1.394(6)
C18 C19 1.389(6)
C19 C20 1.504(6)
C19 N24 1.374(5)
C20 C43 1.541(7)
N21 C49 1.448(6)
C25 C26 1.397(6)
C25 C30 1.388(7)
C26 C27 1.386(7)
C27 C28 1.373(8)
C28 C29 1.374(7)
C29 C30 1.417(7)
C31 C32 1.359(7)
C31 C36 1.385(7)
C32 C33 1.400(8)
C33 C34 1.376(8)
C34 C35 1.351(8)
C35 C36 1.360(7)
C37 C38 1.378(7)
C37 C42 1.367(7)
C38 C39 1.375(8)
C39 C40 1.39(1)
C40 C41 1.335(9)
C41 C42 1.368(7)
C43 C44 1.395(7)
C43 C48 1.396(7)
C44 C45 1.402(8)
C45 C46 1.370(9)
C46 C47 1.37(1)
C47 C48 1.42(1)
C49 C50 1.359(6)
C49 C54 1.367(6)
C50 C51 1.386(8)
C51 C52 1.364(9)
C52 C53 1.386(7)
C53 C54 1.394(7)
